data_7036180
loop_
_publ_author_name
'Nguyen, Bao N.'
'Adrio, Luis A.'
'Albrecht, Tim'
'White, Andrew J. P.'
'Newton, Mark A.'
'Nachtegaal, Maarten'
'Figueroa, Santiago J. A.'
'Hii, King Kuok Mimi'

_publ_section_title
;
 Electronic structures of cyclometalated palladium complexes in the higher
 oxidation states.
;
_journal_issue 37
_journal_name_full 'Dalton transactions (Cambridge, England : 2003)'
_journal_page_first 16586
_journal_page_last 16591
_journal_paper_doi 10.1039/c5dt02104a
_journal_volume 44
_journal_year 2015
_chemical_formula_moiety 'C22 H16 N2 Pd, 0.5(C H2 Cl2)'
_chemical_formula_sum 'C22.5 H17 Cl N2 Pd'
_chemical_formula_weight 457.23
_chemical_name_systematic
; 
 ? 
;
_space_group_IT_number 60
_symmetry_cell_setting orthorhombic
_symmetry_space_group_name_Hall '-P 2n 2ab'
_symmetry_space_group_name_H-M 'P b c n'
_atom_sites_solution_hydrogens geom
_atom_sites_solution_primary direct
_atom_sites_solution_secondary difmap
_audit_creation_method SHELXL-97
_audit_update_record
;
2014-09-24 deposited with the CCDC.
2015-08-18 downloaded from the CCDC.
;
_cell_angle_alpha 90.00
_cell_angle_beta 90.00
_cell_angle_gamma 90.00
_cell_formula_units_Z 8
_cell_length_a 10.9858(3)
_cell_length_b 15.3568(3)
_cell_length_c 22.4969(4)
_cell_measurement_reflns_used 19714
_cell_measurement_temperature 173
_cell_measurement_theta_max 32.2787
_cell_measurement_theta_min 2.9056
_cell_volume 3795.38(14)
_computing_cell_refinement 'CrysAlis RED, Oxford Diffraction Ltd'
_computing_data_collection 'CrysAlis CCD, Oxford Diffraction Ltd'
_computing_data_reduction 'CrysAlis RED, Oxford Diffraction Ltd'
_computing_molecular_graphics 'Bruker SHELXTL'
_computing_publication_material 'Bruker SHELXTL'
_computing_structure_refinement 'SHELXL-97 (Sheldrick, 1997)'
_computing_structure_solution 'SHELXS-97 (Sheldrick, 1990)'
_diffrn_ambient_temperature 173
_diffrn_detector_area_resol_mean 15.9825
_diffrn_measured_fraction_theta_full 0.986
_diffrn_measured_fraction_theta_max 0.917
_diffrn_measurement_device_type 'OD Xcalibur 3'
_diffrn_measurement_method 'omega scans'
_diffrn_radiation_monochromator graphite
_diffrn_radiation_source 'Enhance (Mo) X-ray Source'
_diffrn_radiation_type MoK\a
_diffrn_radiation_wavelength 0.71073
_diffrn_reflns_av_R_equivalents 0.0325
_diffrn_reflns_av_sigmaI/netI 0.0267
_diffrn_reflns_limit_h_max 16
_diffrn_reflns_limit_h_min -10
_diffrn_reflns_limit_k_max 19
_diffrn_reflns_limit_k_min -21
_diffrn_reflns_limit_l_max 33
_diffrn_reflns_limit_l_min -33
_diffrn_reflns_number 39849
_diffrn_reflns_theta_full 31.00
_diffrn_reflns_theta_max 32.35
_diffrn_reflns_theta_min 2.91
_exptl_absorpt_coefficient_mu 1.127
_exptl_absorpt_correction_T_max 0.941
_exptl_absorpt_correction_T_min 0.640
_exptl_absorpt_correction_type analytical
_exptl_absorpt_process_details
; 
CrysAlisPro, Oxford Diffraction Ltd., 
Version 1.171.33.55 (release 05-01-2010 CrysAlis171 .NET) 
(compiled Jan  5 2010,16:28:46) 
Analytical numeric absorption correction using a multifaceted crystal 
model based on expressions derived by R.C. Clark & J.S. Reid. 
(Clark, R. C. & Reid, J. S. (1995). Acta Cryst. A51, 887-897) 
;
_exptl_crystal_colour 'Pale yellow'
_exptl_crystal_density_diffrn 1.600
_exptl_crystal_density_method 'not measured'
_exptl_crystal_description plates
_exptl_crystal_F_000 1832
_exptl_crystal_size_max 0.51
_exptl_crystal_size_mid 0.37
_exptl_crystal_size_min 0.05
_refine_diff_density_max 2.444
_refine_diff_density_min -0.668
_refine_diff_density_rms 0.115
_refine_ls_extinction_coef 0.00059(14)
_refine_ls_extinction_expression Fc^*^=kFc[1+0.001xFc^2^\l^3^/sin(2\q)]^-1/4^
_refine_ls_extinction_method SHELXL
_refine_ls_goodness_of_fit_ref 1.286
_refine_ls_hydrogen_treatment constr
_refine_ls_matrix_type full
_refine_ls_number_parameters 267
_refine_ls_number_reflns 6230
_refine_ls_number_restraints 38
_refine_ls_restrained_S_all 1.287
_refine_ls_R_factor_all 0.0749
_refine_ls_R_factor_gt 0.0566
_refine_ls_shift/su_max 0.002
_refine_ls_shift/su_mean 0.000
_refine_ls_structure_factor_coef Fsqd
_refine_ls_weighting_details 'calc w=1/[\s^2^(Fo^2^)+(0.0244P)^2^+15.6425P] where P=(Fo^2^+2Fc^2^)/3'
_refine_ls_weighting_scheme calc
_refine_ls_wR_factor_gt 0.1248
_refine_ls_wR_factor_ref 0.1282
_reflns_number_gt 4756
_reflns_number_total 6230
_reflns_threshold_expression >2sigma(I)
_cod_data_source_file c5dt02104a2.cif
_cod_data_source_block 3
_cod_depositor_comments
;
The following automatic conversions were performed:

'_symmetry_cell_setting' value 'Orthorhombic' changed to
'orthorhombic' according to
/usr/data/users/saulius/crontab/automatic-downloads/rss-feeds/RSC/lib/dictionaries/cif_core.dic
dictionary named 'cif_core.dic' version 2.4.2 from 2011-04-26.

Automatic conversion script
Id: cif_fix_values 3271 2015-04-21 07:52:19Z andrius 

 Adding full bibliography for 7036180--7036181.cif.
;
_cod_original_sg_symbol_H-M Pbcn
_cod_original_formula_sum 'C22.50 H17 Cl N2 Pd'
_cod_database_code 7036180

loop_
_symmetry_equiv_pos_as_xyz
'x, y, z'
'-x+1/2, -y+1/2, z+1/2'
'-x, y, -z+1/2'
'x+1/2, -y+1/2, -z'
'-x, -y, -z'
'x-1/2, y-1/2, -z-1/2'
'x, -y, z-1/2'
'-x-1/2, y-1/2, z'

loop_
_atom_site_label
_atom_site_type_symbol
_atom_site_fract_x
_atom_site_fract_y
_atom_site_fract_z
_atom_site_U_iso_or_equiv
_atom_site_adp_type
_atom_site_occupancy
_atom_site_symmetry_multiplicity
_atom_site_calc_flag
_atom_site_refinement_flags
_atom_site_disorder_assembly
_atom_site_disorder_group
Pd Pd 0.62004(3) 0.668028(18) 0.560967(13) 0.02321(9) Uani 1 1 d . . .
N1 N 0.5760(3) 0.7426(2) 0.48459(15) 0.0258(7) Uani 1 1 d . . .
C2 C 0.6149(5) 0.7292(3) 0.42882(19) 0.0359(10) Uani 1 1 d . . .
H2A H 0.6603 0.6779 0.4206 0.043 Uiso 1 1 calc R . .
C3 C 0.5919(6) 0.7862(4) 0.3828(2) 0.0499(14) Uani 1 1 d . . .
H3A H 0.6209 0.7744 0.3438 0.060 Uiso 1 1 calc R . .
C4 C 0.5266(6) 0.8603(4) 0.3943(2) 0.0491(14) Uani 1 1 d . . .
H4A H 0.5070 0.8997 0.3632 0.059 Uiso 1 1 calc R . .
C5 C 0.4898(5) 0.8765(3) 0.4520(2) 0.0383(11) Uani 1 1 d . . .
H5A H 0.4464 0.9283 0.4611 0.046 Uiso 1 1 calc R . .
C6 C 0.5162(4) 0.8172(2) 0.49671(19) 0.0246(8) Uani 1 1 d . . .
C7 C 0.4840(3) 0.8282(3) 0.55970(19) 0.0259(7) Uani 1 1 d . . .
C8 C 0.4090(4) 0.8962(3) 0.5792(2) 0.0340(10) Uani 1 1 d . . .
H8A H 0.3837 0.9400 0.5521 0.041 Uiso 1 1 calc R . .
C9 C 0.3717(4) 0.9000(3) 0.6377(2) 0.0382(11) Uani 1 1 d . . .
H9A H 0.3211 0.9463 0.6509 0.046 Uiso 1 1 calc R . .
C10 C 0.4084(5) 0.8361(4) 0.6768(2) 0.0411(11) Uani 1 1 d . . .
H10A H 0.3804 0.8373 0.7168 0.049 Uiso 1 1 calc R . .
C11 C 0.4860(5) 0.7699(3) 0.6583(2) 0.0342(10) Uani 1 1 d . . .
H11A H 0.5108 0.7270 0.6862 0.041 Uiso 1 1 calc R . .
C12 C 0.5287(4) 0.7646(2) 0.59974(18) 0.0238(7) Uani 1 1 d . . .
N21 N 0.6673(3) 0.5434(2) 0.52565(16) 0.0272(7) Uani 1 1 d . . .
C22 C 0.6373(4) 0.5115(3) 0.4720(2) 0.0355(10) Uani 1 1 d . . .
H22A H 0.6092 0.5508 0.4424 0.043 Uiso 1 1 calc R . .
C23 C 0.6455(4) 0.4242(4) 0.4579(3) 0.0460(14) Uani 1 1 d . . .
H23A H 0.6261 0.4040 0.4191 0.055 Uiso 1 1 calc R . .
C24 C 0.6822(4) 0.3674(4) 0.5012(3) 0.0542(17) Uani 1 1 d . . .
H24A H 0.6872 0.3069 0.4928 0.065 Uiso 1 1 calc R . .
C25 C 0.7119(4) 0.3977(3) 0.5566(3) 0.0469(14) Uani 1 1 d . . .
H25A H 0.7370 0.3582 0.5868 0.056 Uiso 1 1 calc R . .
C26 C 0.7050(4) 0.4874(3) 0.5687(2) 0.0312(9) Uani 1 1 d . . .
C27 C 0.7341(4) 0.5281(3) 0.6251(2) 0.0300(9) Uani 1 1 d . . .
C28 C 0.8016(4) 0.4852(4) 0.6691(2) 0.0427(12) Uani 1 1 d . . .
H28A H 0.8242 0.4260 0.6636 0.051 Uiso 1 1 calc R . .
C29 C 0.8352(5) 0.5278(4) 0.7197(2) 0.0502(15) Uani 1 1 d . . .
H29A H 0.8822 0.4988 0.7491 0.060 Uiso 1 1 calc R . .
C30 C 0.8004(6) 0.6132(5) 0.7279(2) 0.0550(15) Uani 1 1 d . . .
H30A H 0.8232 0.6430 0.7632 0.066 Uiso 1 1 calc R . .
C31 C 0.7318(5) 0.6564(4) 0.6847(2) 0.0428(11) Uani 1 1 d . . .
H31A H 0.7095 0.7154 0.6911 0.051 Uiso 1 1 calc R . .
C32 C 0.6957(4) 0.6156(3) 0.63311(19) 0.0289(8) Uani 1 1 d . . .
C40 C 0.501(8) 0.5089(10) 0.2458(18) 0.054(5) Uani 0.416(8) 1 d PDU A -1
H40A H 0.4275 0.4751 0.2566 0.065 Uiso 0.416(8) 1 calc PR A -1
H40B H 0.5614 0.4678 0.2291 0.065 Uiso 0.416(8) 1 calc PR A -1
Cl1 Cl 0.5614(12) 0.5565(10) 0.3097(6) 0.085(4) Uani 0.416(8) 1 d PDU A -1
Cl2 Cl 0.4626(11) 0.5857(8) 0.1917(7) 0.083(3) Uani 0.416(8) 1 d PDU A -1
C40' C 0.459(7) 0.512(3) 0.262(3) 0.059(11) Uiso 0.084(8) 1 d PDU A -2
H40C H 0.4753 0.4626 0.2344 0.071 Uiso 0.084(8) 1 calc PR A -2
H40D H 0.3786 0.5021 0.2802 0.071 Uiso 0.084(8) 1 calc PR A -2
Cl1' Cl 0.570(3) 0.512(2) 0.3175(13) 0.072(7) Uiso 0.084(8) 1 d PDU A -2
Cl2' Cl 0.456(3) 0.608(2) 0.221(2) 0.104(7) Uiso 0.084(8) 1 d PDU A -2

loop_
_atom_site_aniso_label
_atom_site_aniso_U_11
_atom_site_aniso_U_22
_atom_site_aniso_U_33
_atom_site_aniso_U_23
_atom_site_aniso_U_13
_atom_site_aniso_U_12
Pd 0.02852(15) 0.01898(13) 0.02214(14) 0.00005(12) -0.00224(12) 0.00187(11)
N1 0.0276(17) 0.0240(16) 0.0257(16) 0.0014(13) -0.0032(14) 0.0031(13)
C2 0.046(3) 0.038(2) 0.024(2) 0.0028(17) 0.0040(19) 0.007(2)
C3 0.067(4) 0.055(3) 0.027(2) 0.010(2) 0.003(2) 0.011(3)
C4 0.058(3) 0.052(3) 0.037(3) 0.019(2) -0.005(2) 0.013(3)
C5 0.037(2) 0.037(2) 0.041(3) 0.010(2) -0.006(2) 0.010(2)
C6 0.0210(17) 0.0229(18) 0.0297(19) 0.0028(14) -0.0053(15) 0.0019(14)
C7 0.0223(16) 0.0230(17) 0.0324(19) -0.0009(17) -0.0045(16) -0.0014(15)
C8 0.026(2) 0.031(2) 0.045(3) -0.0056(19) -0.0076(18) 0.0054(17)
C9 0.031(2) 0.035(2) 0.048(3) -0.016(2) -0.002(2) 0.0089(19)
C10 0.041(3) 0.045(3) 0.038(2) -0.018(2) 0.006(2) -0.004(2)
C11 0.043(3) 0.030(2) 0.030(2) -0.0038(17) 0.0004(19) 0.0012(19)
C12 0.0269(19) 0.0180(17) 0.0266(18) -0.0023(14) -0.0023(15) -0.0001(14)
N21 0.0236(16) 0.0228(16) 0.0353(18) -0.0032(14) 0.0058(14) -0.0025(13)
C22 0.027(2) 0.038(2) 0.042(2) -0.014(2) 0.0051(18) -0.0071(18)
C23 0.027(2) 0.046(3) 0.065(3) -0.029(3) 0.009(2) -0.008(2)
C24 0.025(2) 0.034(3) 0.104(5) -0.027(3) 0.008(3) -0.005(2)
C25 0.026(2) 0.025(2) 0.089(4) 0.004(3) 0.002(3) 0.0030(17)
C26 0.0199(17) 0.0234(19) 0.050(3) 0.0044(18) 0.0041(18) 0.0020(14)
C27 0.0214(18) 0.031(2) 0.038(2) 0.0125(18) 0.0024(17) 0.0006(16)
C28 0.027(2) 0.042(3) 0.059(3) 0.024(2) 0.002(2) 0.0041(19)
C29 0.038(3) 0.071(4) 0.042(3) 0.029(3) -0.006(2) 0.001(3)
C30 0.054(3) 0.082(4) 0.029(2) 0.009(3) -0.012(2) -0.002(3)
C31 0.049(3) 0.048(3) 0.031(2) 0.002(2) -0.009(2) 0.006(2)
C32 0.030(2) 0.031(2) 0.0258(19) 0.0070(16) -0.0024(16) 0.0056(17)
C40 0.028(5) 0.094(8) 0.039(9) -0.007(12) -0.004(10) 0.008(15)
Cl1 0.075(4) 0.125(10) 0.056(3) -0.032(5) -0.024(3) 0.012(5)
Cl2 0.086(6) 0.108(7) 0.056(4) 0.016(5) -0.005(4) 0.027(5)

loop_
_atom_type_symbol
_atom_type_description
_atom_type_scat_dispersion_real
_atom_type_scat_dispersion_imag
_atom_type_scat_source
C C 0.0033 0.0016 'International Tables Vol C Tables 4.2.6.8 and 6.1.1.4'
H H 0.0000 0.0000 'International Tables Vol C Tables 4.2.6.8 and 6.1.1.4'
N N 0.0061 0.0033 'International Tables Vol C Tables 4.2.6.8 and 6.1.1.4'
Cl Cl 0.1484 0.1585 'International Tables Vol C Tables 4.2.6.8 and 6.1.1.4'
Pd Pd -0.9988 1.0072 'International Tables Vol C Tables 4.2.6.8 and 6.1.1.4'

loop_
_geom_angle_atom_site_label_1
_geom_angle_atom_site_label_2
_geom_angle_atom_site_label_3
_geom_angle
C12 Pd C32 98.86(17)
C12 Pd N1 80.67(15)
C32 Pd N1 166.62(16)
C12 Pd N21 162.27(15)
C32 Pd N21 80.79(16)
N1 Pd N21 103.76(14)
C2 N1 C6 118.4(4)
C2 N1 Pd 127.0(3)
C6 N1 Pd 114.0(3)
N1 C2 C3 123.1(5)
C4 C3 C2 118.8(5)
C3 C4 C5 118.7(5)
C4 C5 C6 120.1(5)
N1 C6 C5 120.8(4)
N1 C6 C7 114.2(3)
C5 C6 C7 124.9(4)
C8 C7 C12 121.2(4)
C8 C7 C6 122.0(4)
C12 C7 C6 116.7(3)
C9 C8 C7 120.4(4)
C8 C9 C10 119.5(4)
C9 C10 C11 120.5(5)
C10 C11 C12 122.0(4)
C11 C12 C7 116.2(4)
C11 C12 Pd 128.6(3)
C7 C12 Pd 114.2(3)
C22 N21 C26 118.9(4)
C22 N21 Pd 127.0(3)
C26 N21 Pd 112.1(3)
N21 C22 C23 123.0(5)
C24 C23 C22 118.3(5)
C23 C24 C25 120.1(5)
C24 C25 C26 119.7(5)
N21 C26 C25 119.9(5)
N21 C26 C27 114.7(4)
C25 C26 C27 125.4(5)
C28 C27 C32 120.8(5)
C28 C27 C26 122.1(4)
C32 C27 C26 117.0(4)
C29 C28 C27 120.5(5)
C28 C29 C30 119.5(5)
C29 C30 C31 120.5(5)
C32 C31 C30 121.7(5)
C31 C32 C27 116.9(4)
C31 C32 Pd 128.5(4)
C27 C32 Pd 113.7(3)
Cl1 C40 Cl2 112.5(11)
Cl2' C40' Cl1' 113.3(19)

loop_
_geom_bond_atom_site_label_1
_geom_bond_atom_site_label_2
_geom_bond_distance
Pd C12 1.992(4)
Pd C32 1.993(4)
Pd N1 2.121(3)
Pd N21 2.136(3)
N1 C2 1.341(5)
N1 C6 1.349(5)
C2 C3 1.380(6)
C3 C4 1.369(8)
C4 C5 1.383(7)
C5 C6 1.387(6)
C6 C7 1.470(6)
C7 C8 1.401(6)
C7 C12 1.417(5)
C8 C9 1.378(7)
C9 C10 1.379(7)
C10 C11 1.391(7)
C11 C12 1.401(6)
N21 C22 1.344(6)
N21 C26 1.360(6)
C22 C23 1.380(7)
C23 C24 1.368(9)
C24 C25 1.370(9)
C25 C26 1.406(6)
C26 C27 1.450(7)
C27 C28 1.401(6)
C27 C32 1.421(6)
C28 C29 1.365(8)
C29 C30 1.378(9)
C30 C31 1.397(7)
C31 C32 1.377(6)
C40 Cl1 1.744(16)
C40 Cl2 1.747(14)
C40' Cl2' 1.741(19)
C40' Cl1' 1.743(19)
